data_2103900
loop_
_publ_author_name
'Hashizume, Daisuke'
'Miki, Naoko'
'Yamazaki, Toshiyuki'
'Aoyagi, Yosuke'
'Arisato, Tomokuni'
'Uchiyama, Hiroki'
'Endo, Tadashi'
'Yasui, Masanori'
'Iwasaki, Fujiko'

_publ_section_title
;
 Mechanism of the first-order phase transition of an acylurea
 derivative: observation of intermediate stages of transformation with
 a detailed temperature-resolved single-crystal diffraction method
;
_journal_issue 3
_journal_name_full 'Acta Crystallographica Section B'
_journal_page_first 404
_journal_page_last 415
_journal_paper_doi 10.1107/S0108768103005792
_journal_volume 59
_journal_year 2003
_chemical_formula_moiety 'C9 H18 N2 O2'
_chemical_formula_sum 'C9 H18 N2 O2'
_chemical_formula_weight 186.25
_chemical_melting_point 375
_chemical_name_systematic
;
 1-ethyl-3-(4-methylpentanoyl)urea
;
_space_group_IT_number 2
_symmetry_cell_setting triclinic
_symmetry_space_group_name_Hall '-P 1'
_symmetry_space_group_name_H-M 'P -1'
_atom_sites_solution_hydrogens geom
_atom_sites_solution_primary direct
_atom_sites_solution_secondary difmap
_audit_creation_method SHELXL-97
_cell_angle_alpha 87.263(16)
_cell_angle_beta 92.266(9)
_cell_angle_gamma 88.060(8)
_cell_formula_units_Z 2
_cell_length_a 8.605(2)
_cell_length_b 12.855(2)
_cell_length_c 5.1699(10)
_cell_measurement_reflns_used 2605
_cell_measurement_temperature 370
_cell_measurement_theta_max 27.445
_cell_measurement_theta_min 2.895
_cell_volume 570.42(19)
_computing_cell_refinement 'PROCESS-AUTO (Rigaku Corporation, 1998)'
_computing_data_collection 'PROCESS-AUTO (Rigaku Corporation, 1998)'
_computing_data_reduction 'PROCESS-AUTO (Rigaku Corporation, 1998)'
_computing_molecular_graphics 'ORTEP-III (Burnett & Johnson, 1996)'
_computing_publication_material 'SHELXL-97 (Sheldrick, 1997)'
_computing_structure_refinement 'SHELXL-97 (Sheldrick, 1997)'
_computing_structure_solution
;
 The final structure at 368K was used as an initial model.
 The minor part of the disordered 3-methylbutyl group was
 deleted to avoid some viases for disorder analysis.
;
_diffrn_ambient_temperature 370
_diffrn_detector_area_resol_mean 10
_diffrn_measured_fraction_theta_full 0.863
_diffrn_measured_fraction_theta_max 0.863
_diffrn_measurement_device 'RIGAKU RAXIS-RAPID'
_diffrn_measurement_method 'Oscillation method'
_diffrn_radiation_monochromator graphite
_diffrn_radiation_source 'fine-focus sealed tube'
_diffrn_radiation_type MoK\a
_diffrn_radiation_wavelength 0.71073
_diffrn_reflns_av_R_equivalents 0.031
_diffrn_reflns_av_sigmaI/netI 0.0325
_diffrn_reflns_limit_h_max 11
_diffrn_reflns_limit_h_min -11
_diffrn_reflns_limit_k_max 16
_diffrn_reflns_limit_k_min -16
_diffrn_reflns_limit_l_max 6
_diffrn_reflns_limit_l_min -6
_diffrn_reflns_number 9055
_diffrn_reflns_theta_full 27.48
_diffrn_reflns_theta_max 27.48
_diffrn_reflns_theta_min 2.37
_diffrn_standards_decay_% 0
_diffrn_standards_interval_count 0
_diffrn_standards_number 0
_exptl_absorpt_coefficient_mu 0.077
_exptl_absorpt_correction_type none
_exptl_crystal_colour colourless
_exptl_crystal_density_diffrn 1.084
_exptl_crystal_density_method 'not measured'
_exptl_crystal_description plate
_exptl_crystal_F_000 204
_exptl_crystal_size_max 1.00
_exptl_crystal_size_mid 1.00
_exptl_crystal_size_min 0.20
_refine_diff_density_max 0.278
_refine_diff_density_min -0.271
_refine_ls_extinction_method none
_refine_ls_goodness_of_fit_ref 1.065
_refine_ls_hydrogen_treatment constr
_refine_ls_matrix_type full
_refine_ls_number_parameters 131
_refine_ls_number_reflns 2263
_refine_ls_number_restraints 17
_refine_ls_restrained_S_all 1.065
_refine_ls_R_factor_all 0.1977
_refine_ls_R_factor_gt 0.1160
_refine_ls_shift/su_max 0.000
_refine_ls_shift/su_mean 0.000
_refine_ls_structure_factor_coef Fsqd
_refine_ls_weighting_details 'calc w=1/[\s^2^(Fo^2^)+(0.1627P)^2^+0.2588P] where P=(Fo^2^+2Fc^2^)/3'
_refine_ls_weighting_scheme calc
_refine_ls_wR_factor_gt 0.3094
_refine_ls_wR_factor_ref 0.3859
_reflns_number_gt 1016
_reflns_number_total 2263
_reflns_threshold_expression >2\s(I)
_cod_data_source_file lc0061.cif
_cod_data_source_block ethyl370K
_cod_original_cell_volume 570.39(19)
_cod_database_code 2103900
_cod_database_fobs_code 2103900

loop_
_symmetry_equiv_pos_as_xyz
'x, y, z'
'-x, -y, -z'

loop_
_atom_site_label
_atom_site_fract_x
_atom_site_fract_y
_atom_site_fract_z
_atom_site_U_iso_or_equiv
_atom_site_adp_type
_atom_site_calc_flag
_atom_site_refinement_flags
_atom_site_occupancy
_atom_site_disorder_assembly
_atom_site_disorder_group
_atom_site_type_symbol
O1 0.4305(4) 0.5716(3) 0.2153(8) 0.1207(14) Uani d . 1 A . O
O2 0.0278(4) 0.4110(3) 0.2582(8) 0.1167(14) Uani d . 1 A . O
N1 0.1965(4) 0.5326(3) 0.3720(8) 0.0955(13) Uani d . 1 A . N
H11 0.1305 0.5508 0.4836 0.115 Uiso calc R 1 . . H
N2 0.2530(4) 0.4165(3) 0.0519(8) 0.1012(14) Uani d D 1 A . N
H21 0.3406 0.4461 0.0375 0.121 Uiso calc R 1 . . H
C1 0.3268(5) 0.5873(4) 0.3646(10) 0.0971(15) Uani d D 1 . . C
C2 0.1552(5) 0.4504(4) 0.2223(11) 0.0985(15) Uani d . 1 . . C
C11A 0.3352(7) 0.6690(4) 0.5612(11) 0.124(2) Uani d PD 0.813(8) A 1 C
H111 0.4121 0.6450 0.6949 0.148 Uiso calc PR 0.813(8) A 1 H
H112 0.2355 0.6728 0.6420 0.148 Uiso calc PR 0.813(8) A 1 H
C12A 0.3745(11) 0.7794(5) 0.472(2) 0.177(4) Uani d PD 0.813(8) A 1 C
H121 0.4654 0.7767 0.3666 0.212 Uiso calc PR 0.813(8) A 1 H
H122 0.3997 0.8191 0.6216 0.212 Uiso calc PR 0.813(8) A 1 H
C13A 0.2393(13) 0.8341(8) 0.314(2) 0.190(5) Uani d PD 0.813(8) A 1 C
H131 0.2089 0.7940 0.1649 0.228 Uiso calc PR 0.813(8) A 1 H
C14A 0.292(3) 0.9422(9) 0.226(4) 0.333(12) Uani d PD 0.813(8) A 1 C
H142 0.3805 0.9348 0.1191 0.499 Uiso calc PR 0.813(8) A 1 H
H141 0.3210 0.9802 0.3748 0.499 Uiso calc PR 0.813(8) A 1 H
H143 0.2090 0.9793 0.1283 0.499 Uiso calc PR 0.813(8) A 1 H
C15A 0.0990(16) 0.8579(13) 0.477(4) 0.307(10) Uani d PD 0.813(8) A 1 C
H153 0.0174 0.8920 0.3691 0.461 Uiso calc PR 0.813(8) A 1 H
H151 0.1291 0.9026 0.6126 0.461 Uiso calc PR 0.813(8) A 1 H
H152 0.0623 0.7940 0.5525 0.461 Uiso calc PR 0.813(8) A 1 H
C11B 0.3352(7) 0.6690(4) 0.5612(11) 0.124(2) Uani d PD 0.187(8) A 2 C
H113 0.4408 0.6926 0.5774 0.148 Uiso calc PR 0.187(8) A 2 H
H114 0.3077 0.6393 0.7286 0.148 Uiso calc PR 0.187(8) A 2 H
C12B 0.224(2) 0.7617(10) 0.482(5) 0.177(4) Uani d PD 0.187(8) A 2 C
H123 0.1895 0.7551 0.3029 0.212 Uiso calc PR 0.187(8) A 2 H
H124 0.1336 0.7572 0.5866 0.212 Uiso calc PR 0.187(8) A 2 H
C13B 0.290(4) 0.8698(8) 0.507(7) 0.190(5) Uani d PD 0.187(8) A 2 C
H132 0.2034 0.9212 0.4914 0.228 Uiso calc PR 0.187(8) A 2 H
C14B 0.399(8) 0.893(4) 0.286(10) 0.333(12) Uani d PD 0.187(8) A 2 C
H144 0.4386 0.9616 0.3013 0.499 Uiso calc PR 0.187(8) A 2 H
H145 0.3428 0.8897 0.1230 0.499 Uiso calc PR 0.187(8) A 2 H
H146 0.4843 0.8427 0.2957 0.499 Uiso calc PR 0.187(8) A 2 H
C15B 0.376(5) 0.881(3) 0.769(9) 0.307(10) Uani d PD 0.187(8) A 2 C
H154 0.3904 0.9533 0.7959 0.461 Uiso calc PR 0.187(8) A 2 H
H155 0.4749 0.8445 0.7707 0.461 Uiso calc PR 0.187(8) A 2 H
H156 0.3148 0.8518 0.9044 0.461 Uiso calc PR 0.187(8) A 2 H
C21 0.2180(6) 0.3318(4) -0.1106(12) 0.1171(19) Uani d D 1 . . C
H211 0.2776 0.3384 -0.2656 0.140 Uiso calc R 1 A . H
H212 0.1085 0.3371 -0.1638 0.140 Uiso calc R 1 . . H
C22 0.2534(9) 0.2264(5) 0.0197(17) 0.167(3) Uani d D 1 A . C
H223 0.2272 0.1734 -0.0975 0.200 Uiso calc R 1 . . H
H222 0.1934 0.2187 0.1717 0.200 Uiso calc R 1 . . H
H221 0.3622 0.2198 0.0684 0.200 Uiso calc R 1 . . H

loop_
_atom_site_aniso_label
_atom_site_aniso_U_11
_atom_site_aniso_U_22
_atom_site_aniso_U_33
_atom_site_aniso_U_12
_atom_site_aniso_U_13
_atom_site_aniso_U_23
O1 0.080(2) 0.146(3) 0.139(3) -0.0148(19) 0.037(2) -0.006(2)
O2 0.077(2) 0.129(3) 0.147(3) -0.0122(18) 0.034(2) -0.011(2)
N1 0.070(2) 0.100(3) 0.117(3) -0.0018(19) 0.025(2) -0.001(2)
N2 0.071(2) 0.114(3) 0.120(3) -0.003(2) 0.023(2) -0.004(3)
C1 0.070(3) 0.098(3) 0.123(4) 0.000(2) 0.017(3) 0.008(3)
C2 0.062(2) 0.114(4) 0.119(4) 0.005(2) 0.027(2) 0.016(3)
C11A 0.095(4) 0.110(4) 0.166(6) -0.002(3) 0.021(3) 0.002(4)
C12A 0.168(9) 0.138(7) 0.231(11) -0.024(6) 0.088(9) 0.000(7)
C13A 0.191(11) 0.173(9) 0.197(12) -0.007(8) -0.029(9) 0.054(9)
C14A 0.54(4) 0.117(9) 0.34(2) 0.007(13) 0.04(2) 0.053(11)
C15A 0.143(11) 0.246(16) 0.53(3) 0.046(10) 0.048(14) -0.045(17)
C11B 0.095(4) 0.110(4) 0.166(6) -0.002(3) 0.021(3) 0.002(4)
C12B 0.168(9) 0.138(7) 0.231(11) -0.024(6) 0.088(9) 0.000(7)
C13B 0.191(11) 0.173(9) 0.197(12) -0.007(8) -0.029(9) 0.054(9)
C14B 0.54(4) 0.117(9) 0.34(2) 0.007(13) 0.04(2) 0.053(11)
C15B 0.143(11) 0.246(16) 0.53(3) 0.046(10) 0.048(14) -0.045(17)
C21 0.088(3) 0.125(4) 0.138(5) 0.006(3) 0.016(3) -0.004(4)
C22 0.153(7) 0.126(5) 0.222(9) 0.008(5) 0.020(6) -0.018(6)

loop_
_atom_type_symbol
_atom_type_description
_atom_type_scat_dispersion_real
_atom_type_scat_dispersion_imag
_atom_type_scat_source
C C 0.0033 0.0016 'International Tables Vol C Tables 4.2.6.8 and 6.1.1.4'
H H 0.0000 0.0000 'International Tables Vol C Tables 4.2.6.8 and 6.1.1.4'
O O 0.0106 0.0060 'International Tables Vol C Tables 4.2.6.8 and 6.1.1.4'
N N 0.0061 0.0033 'International Tables Vol C Tables 4.2.6.8 and 6.1.1.4'

loop_
_geom_angle_atom_site_label_1
_geom_angle_atom_site_label_2
_geom_angle_atom_site_label_3
_geom_angle
C1 N1 C2 128.1(4)
C1 N1 H11 115.9
C2 N1 H11 115.9
C2 N2 C21 122.3(4)
C2 N2 H21 118.9
C21 N2 H21 118.9
O1 C1 N1 123.7(5)
O1 C1 C11A 122.6(5)
N1 C1 C11A 113.7(4)
O2 C2 N2 122.9(6)
O2 C2 N1 117.9(4)
N2 C2 N1 119.2(4)
C1 C11A C12A 118.6(6)
C1 C11A H111 107.7
C12A C11A H111 107.7
C1 C11A H112 107.7
C12A C11A H112 107.7
H111 C11A H112 107.1
C11A C12A C13A 111.5(7)
C11A C12A H121 109.3
C13A C12A H121 109.3
C11A C12A H122 109.3
C13A C12A H122 109.3
H121 C12A H122 108.0
C12A C13A C15A 112.9(10)
C12A C13A C14A 107.4(11)
C15A C13A C14A 103.6(14)
C12A C13A H131 110.9
C15A C13A H131 110.9
C14A C13A H131 110.9
C13A C14A H142 109.5
C13A C14A H141 109.5
H142 C14A H141 109.5
C13A C14A H143 109.5
H142 C14A H143 109.5
H141 C14A H143 109.5
C13A C15A H153 109.5
C13A C15A H151 109.5
H153 C15A H151 109.5
C13A C15A H152 109.5
H153 C15A H152 109.5
H151 C15A H152 109.5
C13B C12B H123 108.2
C13B C12B H124 108.2
H123 C12B H124 107.4
C12B C13B C15B 112.2(7)
C12B C13B C14B 109.9(7)
C15B C13B C14B 110.3(7)
C12B C13B H132 108.1
C15B C13B H132 108.1
C14B C13B H132 108.1
C13B C14B H144 109.5
C13B C14B H145 109.5
H144 C14B H145 109.5
C13B C14B H146 109.5
H144 C14B H146 109.5
H145 C14B H146 109.5
C13B C15B H154 109.5
C13B C15B H155 109.5
H154 C15B H155 109.5
C13B C15B H156 109.5
H154 C15B H156 109.5
H155 C15B H156 109.5
N2 C21 C22 113.4(5)
N2 C21 H211 108.9
C22 C21 H211 108.9
N2 C21 H212 108.9
C22 C21 H212 108.9
H211 C21 H212 107.7
C21 C22 H223 109.5
C21 C22 H222 109.5
H223 C22 H222 109.5
C21 C22 H221 109.5
H223 C22 H221 109.5
H222 C22 H221 109.5

loop_
_geom_bond_atom_site_label_1
_geom_bond_atom_site_label_2
_geom_bond_distance
O1 C1 1.221(6)
O2 C2 1.241(6)
N1 C1 1.345(6)
N1 C2 1.386(7)
N1 H11 0.8600
N2 C2 1.321(6)
N2 C21 1.440(7)
N2 H21 0.8600
C1 C11A 1.497(7)
C11A C12A 1.525(9)
C11A H111 0.9700
C11A H112 0.9700
C11A C12B 1.530(17)
C12A C13A 1.526(14)
C12A H121 0.9700
C12A H122 0.9700
C13A C15A 1.53(2)
C13A C14A 1.532(18)
C13A H131 0.9800
C14A H142 0.9600
C14A H141 0.9600
C14A H143 0.9600
C15A H153 0.9600
C15A H151 0.9600
C15A H152 0.9600
C12B C13B 1.53(2)
C12B H123 0.9700
C12B H124 0.9700
C13B C15B 1.53(6)
C13B C14B 1.53(7)
C13B H132 0.9800
C14B H144 0.9600
C14B H145 0.9600
C14B H146 0.9600
C15B H154 0.9600
C15B H155 0.9600
C15B H156 0.9600
C21 C22 1.500(9)
C21 H211 0.9700
C21 H212 0.9700
C22 H223 0.9600
C22 H222 0.9600
C22 H221 0.9600

loop_
_geom_hbond_atom_site_label_D
_geom_hbond_atom_site_label_H
_geom_hbond_atom_site_label_A
_geom_hbond_site_symmetry_A
_geom_hbond_distance_DH
_geom_hbond_distance_HA
_geom_hbond_distance_DA
_geom_hbond_angle_DHA
N2 H21 O1 2_665 0.86 2.42 3.107(5) 137.7
N1 H11 O2 2_566 0.86 2.01 2.870(5) 178.0

loop_
_geom_torsion_atom_site_label_1
_geom_torsion_atom_site_label_2
_geom_torsion_atom_site_label_3
_geom_torsion_atom_site_label_4
_geom_torsion
C2 N1 C1 O1 0.7(8)
C2 N1 C1 C11A -178.1(5)
C21 N2 C2 O2 1.3(8)
C21 N2 C2 N1 -179.8(5)
C1 N1 C2 O2 -179.2(4)
C1 N1 C2 N2 1.8(8)
O1 C1 C11A C12A 50.8(8)
N1 C1 C11A C12A -130.3(6)
C1 C11A C12A C13A 72.2(10)
C11A C12A C13A C15A 68.4(13)
C11A C12A C13A C14A -178.0(11)
C2 N2 C21 C22 -83.3(6)
C2 N1 C1 C11B -178.1(5)
O1 C1 C11B C12B 107.1(13)
N1 C1 C11B C12B -74.1(12)
C1 C11B C12B C13B -134.6(18)
C11B C12B C13B C15B -47(3)
C11B C12B C13B C14B 76(3)
